data_4339422
loop_
_publ_author_name
'Ingleson, Michael J.'
'Pink, Maren'
'Fan, Hongjun'
'Caulton, Kenneth G.'

_publ_section_title
;
 Exploring the reactivity of four-coordinate PNPCoX with access to
 three-coordinate spin triplet PNPCo.
;
_journal_issue 24
_journal_name_full 'Inorganic chemistry'
_journal_page_first 10321
_journal_page_last 10334
_journal_paper_doi 10.1021/ic701171p
_journal_volume 46
_journal_year 2007
_chemical_formula_moiety 'C22 H52 Co I N P2 Si2'
_chemical_formula_sum 'C22 H52 Co I N P2 Si2'
_chemical_formula_weight 634.60
_chemical_name_systematic
; 
 ? 
;
_space_group_IT_number 14
_symmetry_cell_setting monoclinic
_symmetry_space_group_name_Hall '-P 2yn'
_symmetry_space_group_name_H-M 'P 1 21/n 1'
_atom_sites_solution_hydrogens geom
_atom_sites_solution_primary direct
_atom_sites_solution_secondary difmap
_audit_creation_method SHELXL-97
_cell_angle_alpha 90.00
_cell_angle_beta 101.281(3)
_cell_angle_gamma 90.00
_cell_formula_units_Z 4
_cell_length_a 11.4150(12)
_cell_length_b 15.1510(16)
_cell_length_c 18.1427(19)
_cell_measurement_reflns_used 7879
_cell_measurement_temperature 130(2)
_cell_measurement_theta_max 26.4
_cell_measurement_theta_min 2.3
_cell_volume 3077.1(6)
_computing_cell_refinement 'SAINT (Bruker, 2003)'
_computing_data_collection 'SMART (Bruker, 2001)'
_computing_data_reduction 'SAINT (Bruker, 2003)'
_computing_molecular_graphics 'SHELXTL (Bruker, 2003), XTEL (loc. libr.)'
_computing_publication_material 'SHELXTL (Bruker, 2003)'
_computing_structure_refinement 'SHELXL-97 (Sheldrick, 1997)'
_computing_structure_solution 'SIR-92 (Altomare, 1993)'
_diffrn_ambient_temperature 130(2)
_diffrn_detector 'CCD area detector'
_diffrn_detector_area_resol_mean 44.52
_diffrn_detector_type 'Bruker SMART 6000'
_diffrn_measured_fraction_theta_full 0.991
_diffrn_measured_fraction_theta_max 0.991
_diffrn_measurement_details '0.30 degree frames measured for 2 seconds each'
_diffrn_measurement_device 'three-circle goniometer with fixed chi'
_diffrn_measurement_device_type 'Bruker Platform goniometer'
_diffrn_measurement_method \w-scans
_diffrn_radiation_monochromator graphite
_diffrn_radiation_source 'fine-focus sealed tube'
_diffrn_radiation_type MoK\a
_diffrn_radiation_wavelength 0.71073
_diffrn_reflns_av_R_equivalents 0.0338
_diffrn_reflns_av_sigmaI/netI 0.0202
_diffrn_reflns_limit_h_max 14
_diffrn_reflns_limit_h_min -14
_diffrn_reflns_limit_k_max 19
_diffrn_reflns_limit_k_min -18
_diffrn_reflns_limit_l_max 22
_diffrn_reflns_limit_l_min -22
_diffrn_reflns_number 40031
_diffrn_reflns_theta_full 26.49
_diffrn_reflns_theta_max 26.49
_diffrn_reflns_theta_min 1.95
_exptl_absorpt_coefficient_mu 1.753
_exptl_absorpt_correction_T_max 0.6886
_exptl_absorpt_correction_T_min 0.6784
_exptl_absorpt_correction_type multi-scan
_exptl_absorpt_process_details 'SADABS, R. Blessing; 1995'
_exptl_crystal_colour teal
_exptl_crystal_density_diffrn 1.370
_exptl_crystal_density_method 'not measured'
_exptl_crystal_description block
_exptl_crystal_F_000 1316
_exptl_crystal_size_max 0.24
_exptl_crystal_size_mid 0.24
_exptl_crystal_size_min 0.23
_refine_diff_density_max 0.659
_refine_diff_density_min -0.404
_refine_diff_density_rms 0.064
_refine_ls_extinction_method none
_refine_ls_goodness_of_fit_ref 1.048
_refine_ls_hydrogen_treatment riding
_refine_ls_matrix_type full
_refine_ls_number_parameters 330
_refine_ls_number_reflns 6312
_refine_ls_number_restraints 0
_refine_ls_restrained_S_all 1.048
_refine_ls_R_factor_all 0.0246
_refine_ls_R_factor_gt 0.0211
_refine_ls_shift/su_max 0.001
_refine_ls_shift/su_mean 0.000
_refine_ls_structure_factor_coef Fsqd
_refine_ls_weighting_details 'calc w=1/[\s^2^(Fo^2^)+(0.0216P)^2^+2.4496P] where P=(Fo^2^+2Fc^2^)/3'
_refine_ls_weighting_scheme calc
_refine_ls_wR_factor_gt 0.0507
_refine_ls_wR_factor_ref 0.0530
_reflns_number_gt 5719
_reflns_number_total 6312
_reflns_threshold_expression >2sigma(I)
_cod_data_source_file ic701171p_si6.cif
_cod_data_source_block 05279
_cod_original_sg_symbol_H-M P2(1)/n
_cod_database_code 4339422

loop_
_symmetry_equiv_pos_as_xyz
'x, y, z'
'-x+1/2, y+1/2, -z+1/2'
'-x, -y, -z'
'x-1/2, -y-1/2, z-1/2'

loop_
_atom_site_label
_atom_site_type_symbol
_atom_site_fract_x
_atom_site_fract_y
_atom_site_fract_z
_atom_site_U_iso_or_equiv
_atom_site_adp_type
_atom_site_occupancy
_atom_site_symmetry_multiplicity
_atom_site_calc_flag
_atom_site_refinement_flags
I1 I 0.493683(12) 0.102768(8) 0.766191(8) 0.02833(5) Uani 1 1 d .
Co1 Co 0.50334(2) 0.244498(15) 0.847522(12) 0.01341(6) Uani 1 1 d .
P1 P 0.31521(4) 0.26294(3) 0.88868(2) 0.01361(9) Uani 1 1 d .
P2 P 0.64629(4) 0.34329(3) 0.80346(2) 0.01493(9) Uani 1 1 d .
Si1 Si 0.53597(4) 0.24108(3) 1.02312(3) 0.01537(10) Uani 1 1 d .
Si2 Si 0.75091(4) 0.22785(3) 0.94377(3) 0.01693(10) Uani 1 1 d .
N1 N 0.60315(13) 0.24131(10) 0.94712(8) 0.0157(3) Uani 1 1 d .
C1 C 0.54620(17) 0.13156(13) 1.07165(11) 0.0246(4) Uani 1 1 d .
H1A H 0.6276 0.1228 1.1001 0.051(8) Uiso 1 1 calc R
H1B H 0.5264 0.0846 1.0342 0.032(6) Uiso 1 1 calc R
H1C H 0.4899 0.1300 1.1061 0.051(8) Uiso 1 1 calc R
C2 C 0.59923(17) 0.32267(14) 1.09782(11) 0.0253(4) Uani 1 1 d .
H2A H 0.6823 0.3071 1.1191 0.034(6) Uiso 1 1 calc R
H2B H 0.5522 0.3217 1.1376 0.040(7) Uiso 1 1 calc R
H2C H 0.5964 0.3819 1.0759 0.036(7) Uiso 1 1 calc R
C3 C 0.37625(15) 0.28113(12) 0.98878(9) 0.0174(3) Uani 1 1 d .
H3A H 0.3239 0.2510 1.0184 0.037(7) Uiso 1 1 calc R
H3B H 0.3732 0.3451 0.9992 0.027(6) Uiso 1 1 calc R
C4 C 0.21726(15) 0.36134(12) 0.85682(10) 0.0194(4) Uani 1 1 d .
C5 C 0.30248(18) 0.43757(13) 0.84884(13) 0.0290(4) Uani 1 1 d .
H5A H 0.2559 0.4902 0.8305 0.037(7) Uiso 1 1 calc R
H5B H 0.3528 0.4209 0.8131 0.045(7) Uiso 1 1 calc R
H5C H 0.3531 0.4502 0.8979 0.041(7) Uiso 1 1 calc R
C6 C 0.13807(18) 0.39041(14) 0.91152(13) 0.0291(4) Uani 1 1 d .
H6A H 0.0983 0.4460 0.8941 0.035(6) Uiso 1 1 calc R
H6B H 0.1875 0.3989 0.9616 0.041(7) Uiso 1 1 calc R
H6C H 0.0778 0.3449 0.9138 0.045(7) Uiso 1 1 calc R
C7 C 0.1398(2) 0.34341(14) 0.77926(12) 0.0320(5) Uani 1 1 d .
H7A H 0.1019 0.3985 0.7585 0.036(7) Uiso 1 1 calc R
H7B H 0.0780 0.3001 0.7841 0.043(7) Uiso 1 1 calc R
H7C H 0.1899 0.3202 0.7456 0.039(7) Uiso 1 1 calc R
C8 C 0.22204(15) 0.16016(12) 0.88687(10) 0.0184(4) Uani 1 1 d .
C9 C 0.30553(17) 0.08961(12) 0.92941(11) 0.0237(4) Uani 1 1 d .
H9A H 0.2651 0.0322 0.9240 0.028(6) Uiso 1 1 calc R
H9B H 0.3263 0.1053 0.9828 0.024(6) Uiso 1 1 calc R
H9C H 0.3785 0.0862 0.9086 0.032(6) Uiso 1 1 calc R
C10 C 0.17738(17) 0.12763(13) 0.80626(11) 0.0250(4) Uani 1 1 d .
H10A H 0.1464 0.0674 0.8074 0.035(6) Uiso 1 1 calc R
H10B H 0.2435 0.1281 0.7790 0.041(7) Uiso 1 1 calc R
H10C H 0.1136 0.1666 0.7808 0.033(6) Uiso 1 1 calc R
C11 C 0.11476(17) 0.16993(14) 0.92577(12) 0.0276(4) Uani 1 1 d .
H11A H 0.0805 0.1116 0.9316 0.044(7) Uiso 1 1 calc R
H11B H 0.0542 0.2076 0.8952 0.030(6) Uiso 1 1 calc R
H11C H 0.1411 0.1969 0.9754 0.034(6) Uiso 1 1 calc R
C12 C 0.85936(17) 0.28442(15) 1.02036(11) 0.0272(4) Uani 1 1 d .
H12A H 0.8522 0.2595 1.0691 0.053(8) Uiso 1 1 calc R
H12B H 0.8416 0.3477 1.0197 0.039(7) Uiso 1 1 calc R
H12C H 0.9409 0.2755 1.0122 0.045(7) Uiso 1 1 calc R
C13 C 0.79467(18) 0.10884(13) 0.94747(13) 0.0274(4) Uani 1 1 d .
H13A H 0.7977 0.0861 0.9984 0.051(8) Uiso 1 1 calc R
H13B H 0.8735 0.1028 0.9342 0.056(9) Uiso 1 1 calc R
H13C H 0.7358 0.0753 0.9117 0.046(7) Uiso 1 1 calc R
C14 C 0.76992(16) 0.27255(12) 0.84831(10) 0.0188(4) Uani 1 1 d .
H14A H 0.8452 0.3067 0.8550 0.039(7) Uiso 1 1 calc R
H14B H 0.7769 0.2223 0.8146 0.024(5) Uiso 1 1 calc R
C15 C 0.67928(16) 0.45535(11) 0.85016(10) 0.0190(4) Uani 1 1 d .
C16 C 0.81324(17) 0.47779(13) 0.86769(12) 0.0262(4) Uani 1 1 d .
H16A H 0.8246 0.5369 0.8898 0.035(6) Uiso 1 1 calc R
H16B H 0.8447 0.4763 0.8212 0.038(7) Uiso 1 1 calc R
H16C H 0.8558 0.4345 0.9033 0.037(7) Uiso 1 1 calc R
C17 C 0.63505(17) 0.45404(12) 0.92467(11) 0.0215(4) Uani 1 1 d .
H17A H 0.6477 0.5122 0.9486 0.032(6) Uiso 1 1 calc R
H17B H 0.6795 0.4094 0.9580 0.017(5) Uiso 1 1 calc R
H17C H 0.5497 0.4397 0.9151 0.028(6) Uiso 1 1 calc R
C18 C 0.61026(19) 0.52871(13) 0.80196(12) 0.0272(4) Uani 1 1 d .
H18A H 0.6215 0.5846 0.8296 0.034(6) Uiso 1 1 calc R
H18B H 0.5251 0.5138 0.7904 0.035(6) Uiso 1 1 calc R
H18C H 0.6401 0.5346 0.7551 0.030(6) Uiso 1 1 calc R
C19 C 0.65914(17) 0.35169(13) 0.70096(10) 0.0219(4) Uani 1 1 d .
C20 C 0.76544(19) 0.40671(15) 0.68731(12) 0.0313(5) Uani 1 1 d .
H20A H 0.7685 0.4055 0.6337 0.042(7) Uiso 1 1 calc R
H20B H 0.8396 0.3821 0.7165 0.044(7) Uiso 1 1 calc R
H20C H 0.7562 0.4678 0.7030 0.050(8) Uiso 1 1 calc R
C21 C 0.6742(2) 0.25862(14) 0.67084(12) 0.0333(5) Uani 1 1 d .
H21A H 0.6721 0.2616 0.6166 0.052(8) Uiso 1 1 calc R
H21B H 0.6092 0.2208 0.6804 0.042(7) Uiso 1 1 calc R
H21C H 0.7510 0.2341 0.6962 0.036(7) Uiso 1 1 calc R
C22 C 0.5414(2) 0.38924(15) 0.65638(11) 0.0315(5) Uani 1 1 d .
H22A H 0.5430 0.3881 0.6026 0.038(7) Uiso 1 1 calc R
H22B H 0.5316 0.4502 0.6721 0.038(7) Uiso 1 1 calc R
H22C H 0.4745 0.3534 0.6660 0.040(7) Uiso 1 1 calc R

loop_
_atom_site_aniso_label
_atom_site_aniso_U_11
_atom_site_aniso_U_22
_atom_site_aniso_U_33
_atom_site_aniso_U_23
_atom_site_aniso_U_13
_atom_site_aniso_U_12
I1 0.02919(8) 0.02189(7) 0.03801(8) -0.01454(5) 0.01667(6) -0.00575(5)
Co1 0.01360(11) 0.01336(11) 0.01364(11) -0.00065(8) 0.00359(9) -0.00020(8)
P1 0.0126(2) 0.0143(2) 0.0140(2) -0.00036(16) 0.00266(16) 0.00035(16)
P2 0.0150(2) 0.0145(2) 0.0159(2) 0.00122(16) 0.00461(17) -0.00018(16)
Si1 0.0147(2) 0.0181(2) 0.0130(2) 0.00006(18) 0.00210(18) 0.00146(18)
Si2 0.0132(2) 0.0184(2) 0.0193(2) 0.00360(19) 0.00347(18) 0.00215(18)
N1 0.0147(7) 0.0174(7) 0.0151(7) 0.0006(6) 0.0031(6) 0.0006(6)
C1 0.0239(10) 0.0274(10) 0.0224(9) 0.0078(8) 0.0040(8) 0.0028(8)
C2 0.0230(9) 0.0315(11) 0.0199(9) -0.0062(8) 0.0003(8) 0.0020(8)
C3 0.0162(8) 0.0220(9) 0.0141(8) -0.0019(7) 0.0034(7) 0.0016(7)
C4 0.0153(8) 0.0170(9) 0.0244(9) 0.0003(7) -0.0001(7) 0.0036(7)
C5 0.0242(10) 0.0168(9) 0.0452(13) 0.0063(9) 0.0048(9) 0.0022(8)
C6 0.0204(10) 0.0289(11) 0.0375(12) -0.0041(9) 0.0048(9) 0.0085(8)
C7 0.0355(12) 0.0266(11) 0.0287(11) 0.0011(8) -0.0070(9) 0.0092(9)
C8 0.0160(8) 0.0183(9) 0.0214(9) 0.0006(7) 0.0044(7) -0.0027(7)
C9 0.0234(9) 0.0176(9) 0.0303(10) 0.0047(8) 0.0058(8) -0.0021(7)
C10 0.0230(9) 0.0230(10) 0.0278(10) -0.0043(8) 0.0016(8) -0.0056(8)
C11 0.0211(9) 0.0318(11) 0.0322(11) 0.0018(9) 0.0113(8) -0.0042(8)
C12 0.0169(9) 0.0369(12) 0.0258(10) 0.0028(9) -0.0009(8) 0.0013(8)
C13 0.0216(10) 0.0239(10) 0.0384(12) 0.0089(9) 0.0102(9) 0.0078(8)
C14 0.0163(8) 0.0191(9) 0.0219(9) 0.0026(7) 0.0064(7) 0.0026(7)
C15 0.0192(9) 0.0135(8) 0.0243(9) 0.0008(7) 0.0040(7) -0.0017(7)
C16 0.0218(9) 0.0263(10) 0.0305(10) -0.0008(8) 0.0054(8) -0.0088(8)
C17 0.0219(9) 0.0181(9) 0.0245(9) -0.0053(7) 0.0043(7) -0.0010(7)
C18 0.0333(11) 0.0174(9) 0.0297(10) 0.0028(8) 0.0036(9) 0.0025(8)
C19 0.0263(10) 0.0227(9) 0.0183(9) 0.0026(7) 0.0084(7) -0.0010(8)
C20 0.0295(11) 0.0418(13) 0.0257(10) 0.0068(9) 0.0126(9) -0.0056(9)
C21 0.0524(14) 0.0281(11) 0.0237(10) -0.0032(8) 0.0178(10) 0.0005(10)
C22 0.0327(11) 0.0404(12) 0.0200(10) 0.0006(9) 0.0020(8) -0.0002(9)

loop_
_atom_type_symbol
_atom_type_description
_atom_type_scat_dispersion_real
_atom_type_scat_dispersion_imag
_atom_type_scat_source
C C 0.0033 0.0016 'International Tables Vol C Tables 4.2.6.8 and 6.1.1.4'
H H 0.0000 0.0000 'International Tables Vol C Tables 4.2.6.8 and 6.1.1.4'
N N 0.0061 0.0033 'International Tables Vol C Tables 4.2.6.8 and 6.1.1.4'
Si Si 0.0817 0.0704 'International Tables Vol C Tables 4.2.6.8 and 6.1.1.4'
P P 0.1023 0.0942 'International Tables Vol C Tables 4.2.6.8 and 6.1.1.4'
Co Co 0.3494 0.9721 'International Tables Vol C Tables 4.2.6.8 and 6.1.1.4'
I I -0.4742 1.8119 'International Tables Vol C Tables 4.2.6.8 and 6.1.1.4'

loop_
_geom_angle_atom_site_label_1
_geom_angle_atom_site_label_2
_geom_angle_atom_site_label_3
_geom_angle
N1 Co1 P1 96.33(4)
N1 Co1 P2 90.68(5)
P1 Co1 P2 135.557(18)
N1 Co1 I1 117.45(4)
P1 Co1 I1 109.197(14)
P2 Co1 I1 106.005(15)
C3 P1 C8 104.21(8)
C3 P1 C4 105.80(8)
C8 P1 C4 110.47(8)
C3 P1 Co1 97.73(6)
C8 P1 Co1 115.53(6)
C4 P1 Co1 120.32(6)
C14 P2 C19 105.91(8)
C14 P2 C15 104.85(8)
C19 P2 C15 109.27(8)
C14 P2 Co1 90.12(6)
C19 P2 Co1 122.85(6)
C15 P2 Co1 118.98(6)
N1 Si1 C1 112.71(8)
N1 Si1 C2 114.43(9)
C1 Si1 C2 105.38(9)
N1 Si1 C3 106.73(7)
C1 Si1 C3 113.80(9)
C2 Si1 C3 103.60(8)
N1 Si2 C13 111.84(8)
N1 Si2 C12 115.53(8)
C13 Si2 C12 106.32(10)
N1 Si2 C14 106.09(7)
C13 Si2 C14 107.31(9)
C12 Si2 C14 109.49(9)
Si1 N1 Si2 129.12(9)
Si1 N1 Co1 118.61(8)
Si2 N1 Co1 111.92(8)
Si1 C1 H1A 109.5
Si1 C1 H1B 109.5
H1A C1 H1B 109.5
Si1 C1 H1C 109.5
H1A C1 H1C 109.5
H1B C1 H1C 109.5
Si1 C2 H2A 109.5
Si1 C2 H2B 109.5
H2A C2 H2B 109.5
Si1 C2 H2C 109.5
H2A C2 H2C 109.5
H2B C2 H2C 109.5
P1 C3 Si1 115.43(9)
P1 C3 H3A 108.4
Si1 C3 H3A 108.4
P1 C3 H3B 108.4
Si1 C3 H3B 108.4
H3A C3 H3B 107.5
C6 C4 C7 109.76(16)
C6 C4 C5 108.05(16)
C7 C4 C5 108.01(17)
C6 C4 P1 114.74(13)
C7 C4 P1 110.02(13)
C5 C4 P1 105.97(12)
C4 C5 H5A 109.5
C4 C5 H5B 109.5
H5A C5 H5B 109.5
C4 C5 H5C 109.5
H5A C5 H5C 109.5
H5B C5 H5C 109.5
C4 C6 H6A 109.5
C4 C6 H6B 109.5
H6A C6 H6B 109.5
C4 C6 H6C 109.5
H6A C6 H6C 109.5
H6B C6 H6C 109.5
C4 C7 H7A 109.5
C4 C7 H7B 109.5
H7A C7 H7B 109.5
C4 C7 H7C 109.5
H7A C7 H7C 109.5
H7B C7 H7C 109.5
C10 C8 C11 108.86(15)
C10 C8 C9 108.28(15)
C11 C8 C9 107.96(15)
C10 C8 P1 111.34(13)
C11 C8 P1 114.26(13)
C9 C8 P1 105.90(12)
C8 C9 H9A 109.5
C8 C9 H9B 109.5
H9A C9 H9B 109.5
C8 C9 H9C 109.5
H9A C9 H9C 109.5
H9B C9 H9C 109.5
C8 C10 H10A 109.5
C8 C10 H10B 109.5
H10A C10 H10B 109.5
C8 C10 H10C 109.5
H10A C10 H10C 109.5
H10B C10 H10C 109.5
C8 C11 H11A 109.5
C8 C11 H11B 109.5
H11A C11 H11B 109.5
C8 C11 H11C 109.5
H11A C11 H11C 109.5
H11B C11 H11C 109.5
Si2 C12 H12A 109.5
Si2 C12 H12B 109.5
H12A C12 H12B 109.5
Si2 C12 H12C 109.5
H12A C12 H12C 109.5
H12B C12 H12C 109.5
Si2 C13 H13A 109.5
Si2 C13 H13B 109.5
H13A C13 H13B 109.5
Si2 C13 H13C 109.5
H13A C13 H13C 109.5
H13B C13 H13C 109.5
P2 C14 Si2 113.32(9)
P2 C14 H14A 108.9
Si2 C14 H14A 108.9
P2 C14 H14B 108.9
Si2 C14 H14B 108.9
H14A C14 H14B 107.7
C17 C15 C18 106.93(15)
C17 C15 C16 107.83(15)
C18 C15 C16 109.69(16)
C17 C15 P2 108.10(12)
C18 C15 P2 110.99(13)
C16 C15 P2 113.07(13)
C15 C16 H16A 109.5
C15 C16 H16B 109.5
H16A C16 H16B 109.5
C15 C16 H16C 109.5
H16A C16 H16C 109.5
H16B C16 H16C 109.5
C15 C17 H17A 109.5
C15 C17 H17B 109.5
H17A C17 H17B 109.5
C15 C17 H17C 109.5
H17A C17 H17C 109.5
H17B C17 H17C 109.5
C15 C18 H18A 109.5
C15 C18 H18B 109.5
H18A C18 H18B 109.5
C15 C18 H18C 109.5
H18A C18 H18C 109.5
H18B C18 H18C 109.5
C20 C19 C21 107.16(17)
C20 C19 C22 110.64(17)
C21 C19 C22 107.49(17)
C20 C19 P2 114.23(14)
C21 C19 P2 108.84(13)
C22 C19 P2 108.27(13)
C19 C20 H20A 109.5
C19 C20 H20B 109.5
H20A C20 H20B 109.5
C19 C20 H20C 109.5
H20A C20 H20C 109.5
H20B C20 H20C 109.5
C19 C21 H21A 109.5
C19 C21 H21B 109.5
H21A C21 H21B 109.5
C19 C21 H21C 109.5
H21A C21 H21C 109.5
H21B C21 H21C 109.5
C19 C22 H22A 109.5
C19 C22 H22B 109.5
H22A C22 H22B 109.5
C19 C22 H22C 109.5
H22A C22 H22C 109.5
H22B C22 H22C 109.5

loop_
_geom_bond_atom_site_label_1
_geom_bond_atom_site_label_2
_geom_bond_distance
I1 Co1 2.5955(3)
Co1 N1 1.9391(15)
Co1 P1 2.4237(5)
Co1 P2 2.4601(5)
P1 C3 1.8343(17)
P1 C8 1.8824(18)
P1 C4 1.8853(18)
P2 C14 1.8311(18)
P2 C19 1.8981(19)
P2 C15 1.9019(18)
Si1 N1 1.7038(15)
Si1 C1 1.871(2)
Si1 C2 1.8718(19)
Si1 C3 1.9068(18)
Si2 N1 1.7119(15)
Si2 C13 1.869(2)
Si2 C12 1.877(2)
Si2 C14 1.9112(18)
C1 H1A 0.9800
C1 H1B 0.9800
C1 H1C 0.9800
C2 H2A 0.9800
C2 H2B 0.9800
C2 H2C 0.9800
C3 H3A 0.9900
C3 H3B 0.9900
C4 C6 1.532(3)
C4 C7 1.533(3)
C4 C5 1.535(3)
C5 H5A 0.9800
C5 H5B 0.9800
C5 H5C 0.9800
C6 H6A 0.9800
C6 H6B 0.9800
C6 H6C 0.9800
C7 H7A 0.9800
C7 H7B 0.9800
C7 H7C 0.9800
C8 C10 1.533(3)
C8 C11 1.536(3)
C8 C9 1.536(3)
C9 H9A 0.9800
C9 H9B 0.9800
C9 H9C 0.9800
C10 H10A 0.9800
C10 H10B 0.9800
C10 H10C 0.9800
C11 H11A 0.9800
C11 H11B 0.9800
C11 H11C 0.9800
C12 H12A 0.9800
C12 H12B 0.9800
C12 H12C 0.9800
C13 H13A 0.9800
C13 H13B 0.9800
C13 H13C 0.9800
C14 H14A 0.9900
C14 H14B 0.9900
C15 C17 1.533(3)
C15 C18 1.533(3)
C15 C16 1.538(2)
C16 H16A 0.9800
C16 H16B 0.9800
C16 H16C 0.9800
C17 H17A 0.9800
C17 H17B 0.9800
C17 H17C 0.9800
C18 H18A 0.9800
C18 H18B 0.9800
C18 H18C 0.9800
C19 C20 1.532(3)
C19 C21 1.534(3)
C19 C22 1.536(3)
C20 H20A 0.9800
C20 H20B 0.9800
C20 H20C 0.9800
C21 H21A 0.9800
C21 H21B 0.9800
C21 H21C 0.9800
C22 H22A 0.9800
C22 H22B 0.9800
C22 H22C 0.9800

loop_
_geom_torsion_atom_site_label_1
_geom_torsion_atom_site_label_2
_geom_torsion_atom_site_label_3
_geom_torsion_atom_site_label_4
_geom_torsion
N1 Co1 P1 C3 8.58(7)
P2 Co1 P1 C3 -88.90(6)
I1 Co1 P1 C3 130.57(6)
N1 Co1 P1 C8 -101.26(8)
P2 Co1 P1 C8 161.26(6)
I1 Co1 P1 C8 20.73(7)
N1 Co1 P1 C4 122.01(8)
P2 Co1 P1 C4 24.54(7)
I1 Co1 P1 C4 -115.99(7)
N1 Co1 P2 C14 46.37(7)
P1 Co1 P2 C14 146.13(6)
I1 Co1 P2 C14 -72.52(6)
N1 Co1 P2 C19 155.49(8)
P1 Co1 P2 C19 -104.75(7)
I1 Co1 P2 C19 36.61(7)
N1 Co1 P2 C15 -60.73(8)
P1 Co1 P2 C15 39.03(7)
I1 Co1 P2 C15 -179.62(6)
C1 Si1 N1 Si2 -64.88(13)
C2 Si1 N1 Si2 55.51(14)
C3 Si1 N1 Si2 169.49(11)
C1 Si1 N1 Co1 107.75(10)
C2 Si1 N1 Co1 -131.86(9)
C3 Si1 N1 Co1 -17.88(11)
C13 Si2 N1 Si1 81.51(13)
C12 Si2 N1 Si1 -40.29(14)
C14 Si2 N1 Si1 -161.79(11)
C13 Si2 N1 Co1 -91.52(10)
C12 Si2 N1 Co1 146.68(9)
C14 Si2 N1 Co1 25.18(10)
P1 Co1 N1 Si1 5.86(9)
P2 Co1 N1 Si1 141.89(8)
I1 Co1 N1 Si1 -109.64(8)
P1 Co1 N1 Si2 179.70(7)
P2 Co1 N1 Si2 -44.27(7)
I1 Co1 N1 Si2 64.20(8)
C8 P1 C3 Si1 99.06(11)
C4 P1 C3 Si1 -144.42(10)
Co1 P1 C3 Si1 -19.82(10)
N1 Si1 C3 P1 25.50(12)
C1 Si1 C3 P1 -99.47(12)
C2 Si1 C3 P1 146.64(11)
C3 P1 C4 C6 -42.86(16)
C8 P1 C4 C6 69.34(15)
Co1 P1 C4 C6 -151.98(12)
C3 P1 C4 C7 -167.20(14)
C8 P1 C4 C7 -54.99(16)
Co1 P1 C4 C7 83.69(14)
C3 P1 C4 C5 76.27(14)
C8 P1 C4 C5 -171.52(13)
Co1 P1 C4 C5 -32.84(15)
C3 P1 C8 C10 -172.20(13)
C4 P1 C8 C10 74.58(14)
Co1 P1 C8 C10 -66.26(14)
C3 P1 C8 C11 63.97(15)
C4 P1 C8 C11 -49.26(16)
Co1 P1 C8 C11 169.91(11)
C3 P1 C8 C9 -54.72(14)
C4 P1 C8 C9 -167.94(12)
Co1 P1 C8 C9 51.23(13)
C19 P2 C14 Si2 -163.64(9)
C15 P2 C14 Si2 80.85(11)
Co1 P2 C14 Si2 -39.26(9)
N1 Si2 C14 P2 17.21(12)
C13 Si2 C14 P2 136.91(10)
C12 Si2 C14 P2 -108.10(11)
C14 P2 C15 C17 -82.44(13)
C19 P2 C15 C17 164.42(12)
Co1 P2 C15 C17 16.15(14)
C14 P2 C15 C18 160.60(13)
C19 P2 C15 C18 47.45(15)
Co1 P2 C15 C18 -100.82(13)
C14 P2 C15 C16 36.85(15)
C19 P2 C15 C16 -76.29(15)
Co1 P2 C15 C16 135.43(12)
C14 P2 C19 C20 -70.81(16)
C15 P2 C19 C20 41.64(17)
Co1 P2 C19 C20 -171.57(12)
C14 P2 C19 C21 48.88(16)
C15 P2 C19 C21 161.33(14)
Co1 P2 C19 C21 -51.87(16)
C14 P2 C19 C22 165.43(13)
C15 P2 C19 C22 -82.12(15)
Co1 P2 C19 C22 64.68(15)
